data_1000012
loop_
_publ_author_name
'Thompson, R. M.'
'Downs, R. T.'

_publ_section_title
;
 The crystal structure of diopside at pressure to 10 GPa
 Sample: P = 7.08 GPa
;
_journal_name_full 'American Mineralogist'
_journal_page_first 177
_journal_page_last 186
_journal_paper_doi 10.2138/am.2008.2684
_journal_volume 93
_journal_year 2008
_chemical_compound_source 'DeKalb, New York'
_chemical_formula_structural CaMg(Si2O6)
_chemical_formula_sum 'Ca Mg O6 Si2'
_chemical_name_mineral Diopside
_space_group_crystal_system monoclinic
_space_group_IT_number 15
_space_group_name_Hall '-C 2yc'
_space_group_name_H-M_alt 'C 1 2/c 1'
_symmetry_space_group_name_H-M 'C 1 2/c 1'
_cell_angle_alpha 90.00000
_cell_angle_beta 105.20300
_cell_angle_gamma 90.00000
_cell_length_a 9.57310
_cell_length_b 8.71970
_cell_length_c 5.15800
_cell_volume 415.493
_database_code_amcsd 0004500
_diffrn_ambient_pressure 7.08e+06
_exptl_crystal_density_diffrn 3.462
_cod_original_sg_symbol_H-M C2/c
_cod_database_code 1000012

loop_
_space_group_symop_id
_space_group_symop_operation_xyz
1 x,y,z
2 -x,y,-z+1/2
3 -x,-y,-z
4 x,-y,z+1/2
5 x+1/2,y+1/2,z
6 -x+1/2,y+1/2,-z+1/2
7 -x+1/2,-y+1/2,-z
8 x+1/2,-y+1/2,z+1/2

loop_
_atom_site_label
_atom_site_fract_x
_atom_site_fract_y
_atom_site_fract_z
_atom_site_U_iso_or_equiv
MgM1 0.00000 0.90984 0.25000 0.00507
CaM2 0.00000 0.30480 0.25000 0.00899
Si 0.28616 0.09503 0.22743 0.00608
O1 0.11519 0.08817 0.14212 0.00785
O2 0.35924 0.25493 0.32145 0.00912
O3 0.35263 0.02196 0.98889 0.00874

loop_
_cod_related_entry_id
_cod_related_entry_database
_cod_related_entry_code
1 AMCSD 0004500
